data_1562482
loop_
_publ_author_name
'Zavakhina, Marina S.'
'Samsonenko, Denis G.'
'Virovets, Alexander V.'
'Dybtsev, Danil N.'
'Fedin, Vladimir P.'

_publ_section_title
;
 Homochiral Cu(II) and Ni(II) malates with tunable structural features
;
_journal_issue 1
_journal_name_full 'Journal of Solid State Chemistry'
_journal_page_first 125
_journal_page_last 129
_journal_paper_doi 10.1016/j.jssc.2013.11.011
_journal_volume 210
_journal_year 2014
_chemical_formula_structural '(Cu (C4 H4 O5) (C10 H8 N2)) . (H2 O)'
_chemical_formula_sum 'C14 H14 Cu N2 O6'
_chemical_formula_weight 369.81
_space_group_IT_number 96
_space_group_name_Hall 'P 4nw 2abw'
_space_group_name_H-M_alt 'P 43 21 2'
_symmetry_cell_setting tetragonal
_symmetry_space_group_name_H-M 'P 43 21 2'
_atom_sites_solution_hydrogens geom
_atom_sites_solution_primary direct
_atom_sites_solution_secondary difmap
_audit_creation_method SHELXL-97
_cell_angle_alpha 90.00
_cell_angle_beta 90.00
_cell_angle_gamma 90.00
_cell_formula_units_Z 8
_cell_length_a 8.6027(2)
_cell_length_b 8.6027(2)
_cell_length_c 43.7712(10)
_cell_measurement_reflns_used 9938
_cell_measurement_temperature 150(2)
_cell_measurement_theta_max 28.32
_cell_measurement_theta_min 2.41
_cell_volume 3239.35(13)
_computing_cell_refinement 'SAINT (Bruker-AXS, 2004)'
_computing_data_collection 'APEX2 (Bruker-AXS, 2004)'
_computing_data_reduction 'SAINT (Bruker-AXS, 2004)'
_computing_molecular_graphics 'SHELXTL (Bruker-AXS, 2004)'
_computing_publication_material 'CIFTAB-97 (Sheldrick, 1998)'
_computing_structure_refinement 'SHELXL-97 (Sheldrick, 1998)'
_computing_structure_solution 'SHELXS-97 (Sheldrick, 1998)'
_diffrn_ambient_temperature 150(2)
_diffrn_detector_area_resol_mean 25
_diffrn_measured_fraction_theta_full 0.998
_diffrn_measured_fraction_theta_max 0.999
_diffrn_measurement_device_type 'Bruker Nonius X8Apex CCD'
_diffrn_measurement_method '\f scans'
_diffrn_radiation_monochromator graphite
_diffrn_radiation_probe x-ray
_diffrn_radiation_source 'fine-focus sealed tube'
_diffrn_radiation_type MoK\a
_diffrn_radiation_wavelength 0.71073
_diffrn_reflns_av_R_equivalents 0.0250
_diffrn_reflns_av_sigmaI/netI 0.0254
_diffrn_reflns_limit_h_max 11
_diffrn_reflns_limit_h_min -5
_diffrn_reflns_limit_k_max 11
_diffrn_reflns_limit_k_min -11
_diffrn_reflns_limit_l_max 55
_diffrn_reflns_limit_l_min -58
_diffrn_reflns_number 20882
_diffrn_reflns_theta_full 25.00
_diffrn_reflns_theta_max 28.33
_diffrn_reflns_theta_min 2.41
_diffrn_standards_decay_% 0
_diffrn_standards_interval_count 0
_diffrn_standards_interval_time 0
_diffrn_standards_number 0
_exptl_absorpt_coefficient_mu 1.379
_exptl_absorpt_correction_T_max 0.8744
_exptl_absorpt_correction_T_min 0.7243
_exptl_absorpt_correction_type multi-scan
_exptl_absorpt_process_details 'SADABS (Bruker-AXS, 2004)'
_exptl_crystal_colour blue
_exptl_crystal_density_diffrn 1.517
_exptl_crystal_density_method 'not measured'
_exptl_crystal_description block
_exptl_crystal_F_000 1512
_exptl_crystal_size_max 0.25
_exptl_crystal_size_mid 0.18
_exptl_crystal_size_min 0.10
_refine_diff_density_max 1.832
_refine_diff_density_min -0.435
_refine_diff_density_rms 0.159
_refine_ls_abs_structure_details 'Flack H D (1983), Acta Cryst. A39, 876-881'
_refine_ls_abs_structure_Flack 0.03(2)
_refine_ls_extinction_method none
_refine_ls_goodness_of_fit_ref 1.217
_refine_ls_hydrogen_treatment constr
_refine_ls_matrix_type full
_refine_ls_number_parameters 210
_refine_ls_number_reflns 4049
_refine_ls_number_restraints 0
_refine_ls_restrained_S_all 1.217
_refine_ls_R_factor_all 0.0427
_refine_ls_R_factor_gt 0.0415
_refine_ls_shift/su_max 0.001
_refine_ls_shift/su_mean 0.000
_refine_ls_structure_factor_coef Fsqd
_refine_ls_weighting_details 'calc w=1/[\s^2^(Fo^2^)+(0.0826P)^2^+6.5365P] where P=(Fo^2^+2Fc^2^)/3'
_refine_ls_weighting_scheme calc
_refine_ls_wR_factor_gt 0.1498
_refine_ls_wR_factor_ref 0.1508
_reflns_number_gt 3943
_reflns_number_total 4049
_reflns_threshold_expression >2\s(I)
_cod_data_source_file JSSC-2014-210-125.cif
_cod_data_source_block 1
_cod_depositor_comments
;
The following automatic conversions were performed:

data item '_symmetry_cell_setting' value 'Tetragonal' was changed to
'tetragonal' in accordance with the built-in table derived from the
CIF Core dictionary named 'cif_core.dic' version 2.4.5 last updated
on 2014-11-21.

Automatic conversion script
Id: cif_fix_values 8369 2020-08-20 11:38:08Z andrius 
;
_cod_database_code 1562482

loop_
_symmetry_equiv_pos_as_xyz
'x, y, z'
'-x, -y, z+1/2'
'-y+1/2, x+1/2, z+3/4'
'y+1/2, -x+1/2, z+1/4'
'-x+1/2, y+1/2, -z+3/4'
'x+1/2, -y+1/2, -z+1/4'
'y, x, -z'
'-y, -x, -z+1/2'

loop_
_atom_site_label
_atom_site_type_symbol
_atom_site_fract_x
_atom_site_fract_y
_atom_site_fract_z
_atom_site_U_iso_or_equiv
_atom_site_adp_type
_atom_site_occupancy
_atom_site_symmetry_multiplicity
_atom_site_calc_flag
_atom_site_refinement_flags
_atom_site_disorder_assembly
_atom_site_disorder_group
Cu1 Cu 0.51466(5) 0.84955(5) 0.142439(9) 0.00967(14) Uani 1 1 d . . .
O1 O 0.5279(3) 0.6229(3) 0.14253(6) 0.0146(5) Uani 1 1 d . . .
O2 O 0.7603(3) 0.6244(3) 0.11993(7) 0.0178(6) Uani 1 1 d . . .
C1 C 0.6440(5) 0.5576(4) 0.12996(8) 0.0118(7) Uani 1 1 d . . .
C2 C 0.6306(5) 0.3798(4) 0.12789(9) 0.0161(8) Uani 1 1 d . . .
H2 H 0.5201 0.3554 0.1227 0.019 Uiso 1 1 calc R . .
O3 O 0.7249(4) 0.3155(4) 0.10431(7) 0.0228(7) Uani 1 1 d . . .
H3 H 0.8129 0.3578 0.1046 0.034 Uiso 1 1 calc R . .
C3 C 0.6636(6) 0.3069(4) 0.15885(9) 0.0194(8) Uani 1 1 d . . .
H3A H 0.7690 0.3371 0.1657 0.023 Uiso 1 1 calc R . .
H3B H 0.5878 0.3461 0.1740 0.023 Uiso 1 1 calc R . .
C4 C 0.6528(5) 0.1311(4) 0.15699(8) 0.0150(7) Uani 1 1 d . . .
O4 O 0.5262(3) 0.0778(3) 0.14554(6) 0.0136(5) Uani 1 1 d . . .
O5 O 0.7616(4) 0.0464(4) 0.16514(8) 0.0260(7) Uani 1 1 d . . .
N1 N 0.4684(4) 0.8425(4) 0.18771(7) 0.0143(6) Uani 1 1 d . . .
C101 C 0.3506(5) 0.9255(5) 0.19896(9) 0.0209(8) Uani 1 1 d . . .
H101 H 0.2827 0.9760 0.1850 0.025 Uiso 1 1 calc R . .
C102 C 0.3224(5) 0.9419(5) 0.22989(9) 0.0226(9) Uani 1 1 d . . .
H102 H 0.2360 1.0010 0.2368 0.027 Uiso 1 1 calc R . .
C103 C 0.4224(5) 0.8705(5) 0.25106(9) 0.0172(8) Uani 1 1 d . . .
C104 C 0.5419(6) 0.7801(7) 0.23900(9) 0.0369(14) Uani 1 1 d . . .
H104 H 0.6110 0.7263 0.2522 0.044 Uiso 1 1 calc R . .
C105 C 0.5597(6) 0.7689(7) 0.20752(9) 0.0325(12) Uani 1 1 d . . .
H105 H 0.6411 0.7056 0.1998 0.039 Uiso 1 1 calc R . .
C106 C 0.4555(5) 0.8257(5) 0.33669(8) 0.0165(7) Uani 1 1 d . . .
H106 H 0.5086 0.7611 0.3509 0.020 Uiso 1 1 calc R . .
C107 C 0.4758(5) 0.7986(5) 0.30561(8) 0.0186(7) Uani 1 1 d . . .
H107 H 0.5419 0.7171 0.2989 0.022 Uiso 1 1 calc R . .
C108 C 0.3987(5) 0.8919(5) 0.28445(9) 0.0158(8) Uani 1 1 d . . .
C109 C 0.3002(5) 1.0060(5) 0.29600(9) 0.0225(9) Uani 1 1 d . . .
H109 H 0.2427 1.0701 0.2824 0.027 Uiso 1 1 calc R . .
C110 C 0.2858(5) 1.0261(5) 0.32730(9) 0.0200(8) Uani 1 1 d . . .
H110 H 0.2179 1.1044 0.3348 0.024 Uiso 1 1 calc R . .
N2 N 0.3647(4) 0.9386(4) 0.34731(7) 0.0125(6) Uani 1 1 d . . .
O1W O 1.0141(6) 0.1511(8) 0.19721(11) 0.0651(16) Uani 1 1 d . . .

loop_
_atom_site_aniso_label
_atom_site_aniso_U_11
_atom_site_aniso_U_22
_atom_site_aniso_U_33
_atom_site_aniso_U_23
_atom_site_aniso_U_13
_atom_site_aniso_U_12
Cu1 0.0145(2) 0.0085(2) 0.0060(2) 0.00031(14) 0.00131(16) 0.00002(15)
O1 0.0202(13) 0.0090(11) 0.0147(12) 0.0002(9) 0.0060(11) 0.0007(10)
O2 0.0155(13) 0.0161(14) 0.0218(13) 0.0027(11) 0.0024(11) -0.0002(11)
C1 0.0159(17) 0.0096(15) 0.0098(15) 0.0008(12) -0.0011(14) 0.0004(13)
C2 0.024(2) 0.0096(16) 0.0146(17) -0.0003(13) 0.0019(15) 0.0016(14)
O3 0.0239(15) 0.0196(15) 0.0250(15) -0.0029(12) 0.0074(13) -0.0013(12)
C3 0.032(2) 0.0108(17) 0.0154(16) 0.0002(14) -0.0053(16) -0.0035(15)
C4 0.0207(18) 0.0125(16) 0.0120(16) 0.0007(13) 0.0011(15) -0.0013(15)
O4 0.0187(13) 0.0098(11) 0.0123(12) -0.0004(9) 0.0006(11) -0.0024(10)
O5 0.0217(15) 0.0206(16) 0.0357(18) 0.0027(13) -0.0079(13) 0.0018(12)
N1 0.0182(15) 0.0173(14) 0.0074(12) 0.0004(11) 0.0020(11) 0.0005(12)
C101 0.024(2) 0.027(2) 0.0113(17) 0.0003(15) 0.0000(15) 0.0094(16)
C102 0.027(2) 0.029(2) 0.0116(17) -0.0002(15) 0.0011(15) 0.0134(17)
C103 0.0200(19) 0.024(2) 0.0078(15) 0.0004(14) 0.0008(14) 0.0000(15)
C104 0.036(3) 0.067(4) 0.0080(18) 0.003(2) 0.0033(17) 0.028(3)
C105 0.037(3) 0.053(3) 0.0078(17) 0.0040(19) 0.0051(17) 0.025(2)
C106 0.0205(19) 0.0209(19) 0.0083(15) 0.0000(13) -0.0010(13) 0.0043(14)
C107 0.0220(19) 0.0231(19) 0.0106(16) -0.0017(14) 0.0022(14) 0.0051(15)
C108 0.0160(17) 0.0226(19) 0.0087(16) -0.0024(14) 0.0023(13) -0.0002(14)
C109 0.028(2) 0.027(2) 0.0125(17) -0.0013(15) -0.0015(15) 0.0107(18)
C110 0.0191(18) 0.028(2) 0.0125(17) -0.0016(15) 0.0014(14) 0.0071(17)
N2 0.0123(14) 0.0190(15) 0.0062(13) -0.0003(11) 0.0012(11) -0.0006(12)
O1W 0.036(2) 0.114(5) 0.045(3) -0.004(3) -0.001(2) -0.012(3)

loop_
_atom_type_symbol
_atom_type_description
_atom_type_scat_dispersion_real
_atom_type_scat_dispersion_imag
_atom_type_scat_source
C C 0.0033 0.0016 'International Tables Vol C Tables 4.2.6.8 and 6.1.1.4'
H H 0.0000 0.0000 'International Tables Vol C Tables 4.2.6.8 and 6.1.1.4'
N N 0.0061 0.0033 'International Tables Vol C Tables 4.2.6.8 and 6.1.1.4'
O O 0.0106 0.0060 'International Tables Vol C Tables 4.2.6.8 and 6.1.1.4'
Cu Cu 0.3201 1.2651 'International Tables Vol C Tables 4.2.6.8 and 6.1.1.4'

loop_
_geom_angle_atom_site_label_1
_geom_angle_atom_site_label_2
_geom_angle_atom_site_label_3
_geom_angle
_geom_angle_site_symmetry_1
_geom_angle_site_symmetry_3
O1 Cu1 O2 98.95(11) . 6_465
O1 Cu1 O4 172.55(12) . 1_565
O1 Cu1 N1 88.82(12) . .
O1 Cu1 N2 93.15(12) . 3_654
O4 Cu1 O2 88.09(11) 1_565 6_465
O4 Cu1 N1 88.42(12) 1_565 .
O4 Cu1 N2 89.60(12) 1_565 3_654
N1 Cu1 O2 92.70(12) . 6_465
N2 Cu1 O2 87.25(12) 3_654 6_465
N2 Cu1 N1 178.02(13) 3_654 .
C1 O1 Cu1 119.1(2) . .
C1 O2 Cu1 156.1(3) . 6_565
O1 C1 C2 114.0(3) . .
O2 C1 O1 125.8(3) . .
O2 C1 C2 120.2(3) . .
C1 C2 H2 107.1 . .
O3 C2 C1 112.7(3) . .
O3 C2 H2 107.1 . .
O3 C2 C3 112.3(3) . .
C3 C2 C1 110.1(3) . .
C3 C2 H2 107.1 . .
C2 O3 H3 109.5 . .
C2 C3 H3A 109.5 . .
C2 C3 H3B 109.5 . .
H3A C3 H3B 108.1 . .
C4 C3 C2 110.6(3) . .
C4 C3 H3A 109.5 . .
C4 C3 H3B 109.5 . .
O4 C4 C3 115.4(4) . .
O5 C4 C3 121.6(4) . .
O5 C4 O4 122.9(4) . .
C4 O4 Cu1 115.2(2) . 1_545
C101 N1 Cu1 119.7(3) . .
C105 N1 Cu1 122.5(3) . .
C105 N1 C101 117.6(3) . .
N1 C101 H101 118.3 . .
N1 C101 C102 123.3(4) . .
C102 C101 H101 118.3 . .
C101 C102 H102 120.2 . .
C101 C102 C103 119.6(4) . .
C103 C102 H102 120.2 . .
C102 C103 C108 120.7(4) . .
C104 C103 C102 116.5(4) . .
C104 C103 C108 122.8(4) . .
C103 C104 H104 120.1 . .
C105 C104 C103 119.7(4) . .
C105 C104 H104 120.1 . .
N1 C105 C104 123.3(4) . .
N1 C105 H105 118.4 . .
C104 C105 H105 118.4 . .
C107 C106 H106 118.7 . .
N2 C106 H106 118.7 . .
N2 C106 C107 122.5(4) . .
C106 C107 H107 120.2 . .
C106 C107 C108 119.6(4) . .
C108 C107 H107 120.2 . .
C107 C108 C103 121.2(4) . .
C109 C108 C103 121.8(4) . .
C109 C108 C107 117.0(4) . .
C108 C109 H109 120.0 . .
C110 C109 C108 120.1(4) . .
C110 C109 H109 120.0 . .
C109 C110 H110 119.0 . .
N2 C110 C109 122.1(4) . .
N2 C110 H110 119.0 . .
C106 N2 Cu1 121.7(3) . 4_465
C106 N2 C110 118.6(3) . .
C110 N2 Cu1 119.7(3) . 4_465

loop_
_geom_bond_atom_site_label_1
_geom_bond_atom_site_label_2
_geom_bond_distance
_geom_bond_site_symmetry_2
Cu1 O1 1.953(3) .
Cu1 O2 2.265(3) 6_465
Cu1 O4 1.970(3) 1_565
Cu1 N1 2.022(3) .
Cu1 N2 2.020(3) 3_654
O1 C1 1.272(5) .
O2 Cu1 2.265(3) 6_565
O2 C1 1.235(5) .
C1 C2 1.536(5) .
C2 H2 1.0000 .
C2 O3 1.425(5) .
C2 C3 1.520(5) .
O3 H3 0.8400 .
C3 H3A 0.9900 .
C3 H3B 0.9900 .
C3 C4 1.518(5) .
C4 O4 1.283(5) .
C4 O5 1.239(5) .
O4 Cu1 1.970(3) 1_545
N1 C101 1.334(5) .
N1 C105 1.330(5) .
C101 H101 0.9500 .
C101 C102 1.383(5) .
C102 H102 0.9500 .
C102 C103 1.405(6) .
C103 C104 1.393(6) .
C103 C108 1.487(5) .
C104 H104 0.9500 .
C104 C105 1.390(6) .
C105 H105 0.9500 .
C106 H106 0.9500 .
C106 C107 1.391(5) .
C106 N2 1.330(5) .
C107 H107 0.9500 .
C107 C108 1.393(6) .
C108 C109 1.392(6) .
C109 H109 0.9500 .
C109 C110 1.386(5) .
C110 H110 0.9500 .
C110 N2 1.339(5) .
N2 Cu1 2.020(3) 4_465
